data_7133050
loop_
_publ_author_name
'Liang, Pei'
'Wei, Junhui'
'Wei, Yongliang'
'Wang, Xue'
'Liu, Fei'
'Wang, Tongdao'

_publ_section_title
;
 Hetero Diels-Alder reactions of isolable <i>N</i>-borylenamines.
;
_journal_issue 46
_journal_name_full 'Chemical communications (Cambridge, England)'
_journal_page_first 5964
_journal_page_last 5967
_journal_paper_doi 10.1039/d4cc01645a
_journal_volume 60
_journal_year 2024
_chemical_formula_moiety 'C29 H10 B F15 N2, 1[CDCl3]'
_chemical_formula_sum 'C30 H11 B Cl3 F15 N2'
_chemical_formula_weight 801.57
_space_group_crystal_system monoclinic
_space_group_IT_number 15
_space_group_name_Hall '-C 2yc'
_space_group_name_H-M_alt 'C 1 2/c 1'
_atom_sites_solution_hydrogens geom
_atom_sites_solution_primary dual
_audit_creation_date 2024-03-13
_audit_creation_method
;
Olex2 1.3
(compiled 2020.11.12 svn.r5f609507 for OlexSys, GUI svn.r6408)
;
_audit_update_record
;
2024-04-08 deposited with the CCDC.	2024-05-13 downloaded from the CCDC.
;
_cell_angle_alpha 90
_cell_angle_beta 109.205(4)
_cell_angle_gamma 90
_cell_formula_units_Z 8
_cell_length_a 34.981(5)
_cell_length_b 9.9268(14)
_cell_length_c 19.229(3)
_cell_measurement_reflns_used 4938
_cell_measurement_temperature 298.6
_cell_measurement_theta_max 19.494
_cell_measurement_theta_min 2.322
_cell_volume 6305.7(16)
_computing_cell_refinement 'SAINT V8.40A (Bruker, 2019)'
_computing_data_reduction 'SAINT V8.40A (Bruker, 2019)'
_computing_molecular_graphics 'Olex2 1.3 (Dolomanov et al., 2009)'
_computing_publication_material 'Olex2 1.3 (Dolomanov et al., 2009)'
_computing_structure_refinement 'SHELXL 2014/7 (Sheldrick, 2015)'
_computing_structure_solution 'SHELXT 2014/5 (Sheldrick, 2014)'
_diffrn_ambient_temperature 298.6
_diffrn_detector 'CCD area detector'
_diffrn_detector_area_resol_mean 5.6
_diffrn_detector_type 'Bruker SMART CCD 6000 area detector'
_diffrn_measured_fraction_theta_full 0.999
_diffrn_measured_fraction_theta_max 0.999
_diffrn_measurement_device 'three-circle diffractometer'
_diffrn_measurement_method '\w scans'
_diffrn_radiation_monochromator graphite
_diffrn_radiation_probe x-ray
_diffrn_radiation_type MoK\a
_diffrn_radiation_wavelength 0.71073
_diffrn_reflns_av_R_equivalents 0.1178
_diffrn_reflns_av_unetI/netI 0.0938
_diffrn_reflns_Laue_measured_fraction_full 0.999
_diffrn_reflns_Laue_measured_fraction_max 0.999
_diffrn_reflns_limit_h_max 41
_diffrn_reflns_limit_h_min -41
_diffrn_reflns_limit_k_max 11
_diffrn_reflns_limit_k_min -11
_diffrn_reflns_limit_l_max 22
_diffrn_reflns_limit_l_min -22
_diffrn_reflns_number 35879
_diffrn_reflns_point_group_measured_fraction_full 0.999
_diffrn_reflns_point_group_measured_fraction_max 0.999
_diffrn_reflns_theta_full 24.998
_diffrn_reflns_theta_max 24.998
_diffrn_reflns_theta_min 2.322
_diffrn_source 'sealed X-ray tube'
_diffrn_source_current 1.4
_diffrn_source_power 0.07
_diffrn_source_target Mo
_diffrn_source_voltage 50.0
_exptl_absorpt_coefficient_mu 0.407
_exptl_absorpt_correction_T_max 0.7456
_exptl_absorpt_correction_T_min 0.5778
_exptl_absorpt_correction_type multi-scan
_exptl_absorpt_process_details
;
SADABS-2016/2 (Bruker,2016/2) was used for absorption correction.
wR2(int) was 0.1042 before and 0.0727 after correction.
The Ratio of minimum to maximum transmission is 0.7749.
The \l/2 correction factor is Not present.
;
_exptl_crystal_colour 'clear light yellow'
_exptl_crystal_colour_lustre clear
_exptl_crystal_colour_modifier light
_exptl_crystal_colour_primary yellow
_exptl_crystal_density_diffrn 1.689
_exptl_crystal_description block
_exptl_crystal_F_000 3168
_exptl_crystal_size_max 0.32
_exptl_crystal_size_mid 0.23
_exptl_crystal_size_min 0.22
_refine_diff_density_max 0.506
_refine_diff_density_min -0.542
_refine_diff_density_rms 0.070
_refine_ls_extinction_coef 0.0018(3)
_refine_ls_extinction_expression Fc^*^=kFc[1+0.001xFc^2^\l^3^/sin(2\q)]^-1/4^
_refine_ls_extinction_method 'SHELXL-2014/7 (Sheldrick 2014'
_refine_ls_goodness_of_fit_ref 0.995
_refine_ls_hydrogen_treatment constr
_refine_ls_matrix_type full
_refine_ls_number_parameters 462
_refine_ls_number_reflns 5547
_refine_ls_number_restraints 6
_refine_ls_restrained_S_all 0.999
_refine_ls_R_factor_all 0.1762
_refine_ls_R_factor_gt 0.0770
_refine_ls_shift/su_max 0.000
_refine_ls_shift/su_mean 0.000
_refine_ls_structure_factor_coef Fsqd
_refine_ls_weighting_details 'w=1/[\s^2^(Fo^2^)+(0.1159P)^2^] where P=(Fo^2^+2Fc^2^)/3'
_refine_ls_weighting_scheme calc
_refine_ls_wR_factor_gt 0.1885
_refine_ls_wR_factor_ref 0.2212
_reflns_Friedel_coverage 0.000
_reflns_number_gt 2520
_reflns_number_total 5547
_reflns_threshold_expression 'I > 2\s(I)'
_cod_data_source_file d4cc01645a2.cif
_cod_data_source_block mo_21oct10lp1_0m
_cod_depositor_comments 'Adding full bibliography for 7133047--7133054.cif.'
_cod_database_code 7133050
_shelx_shelxl_version_number 2014/7
_shelx_space_group_comment
;
The symmetry employed for this shelxl refinement is uniquely defined
by the following loop, which should always be used as a source of
symmetry information in preference to the above space-group names.
They are only intended as comments.
;
_shelx_estimated_absorpt_t_max 0.916
_shelx_estimated_absorpt_t_min 0.881
_olex2_refinement_description
;
1. Fixed Uiso
 At 1.2 times of:
  All C(H) groups, All C(H,H) groups, All N(H) groups
 At 1.5 times of:
  All C(H,H,H) groups
2. Uiso/Uaniso restraints and constraints
Uanis(C30) \\sim Ueq: with sigma of 0.01 and sigma for terminal atoms of 0.02
3.a Ternary CH refined with riding coordinates:
 C30(H30)
3.b Secondary CH2 refined with riding coordinates:
 C1(H1A,H1B)
3.c Aromatic/amide H refined with riding coordinates:
 N2(H2), C6(H6), C3(H3), C5(H5), C4(H4)
3.d Idealised Me refined as rotating group:
 C11(H11A,H11B,H11C)
;
_platon_squeeze_void_probe_radius 1.20
_olex2_submission_special_instructions 'No special instructions were received'

loop_
_space_group_symop_operation_xyz
'x, y, z'
'-x, y, -z+1/2'
'x+1/2, y+1/2, z'
'-x+1/2, y+1/2, -z+1/2'
'-x, -y, -z'
'x, -y, z-1/2'
'-x+1/2, -y+1/2, -z'
'x+1/2, -y+1/2, z-1/2'

loop_
_atom_site_label
_atom_site_type_symbol
_atom_site_fract_x
_atom_site_fract_y
_atom_site_fract_z
_atom_site_U_iso_or_equiv
_atom_site_adp_type
_atom_site_occupancy
_atom_site_site_symmetry_order
_atom_site_calc_flag
_atom_site_refinement_flags_posn
_atom_site_refinement_flags_adp
_atom_site_refinement_flags_occupancy
_atom_site_disorder_assembly
_atom_site_disorder_group
Cl2 Cl 0.69815(8) 0.0147(3) 0.57942(15) 0.1674(11) Uani 1 1 d . . . . .
F1 F 0.53641(8) 0.3783(3) -0.08048(15) 0.0717(9) Uani 1 1 d . . . . .
F15 F 0.56254(9) 0.5241(3) 0.30258(16) 0.0746(9) Uani 1 1 d . . . . .
F5 F 0.61394(9) 0.1051(3) 0.11266(17) 0.0750(9) Uani 1 1 d . . . . .
Cl3 Cl 0.75347(8) -0.1759(3) 0.66688(16) 0.1959(14) Uani 1 1 d . . . . .
F11 F 0.67716(8) 0.3853(3) 0.24369(17) 0.0810(10) Uani 1 1 d . . . . .
Cl1 Cl 0.71048(11) -0.0021(4) 0.73217(16) 0.2013(14) Uani 1 1 d . . . . .
F10 F 0.54326(9) 0.7526(3) 0.09762(16) 0.0848(10) Uani 1 1 d . . . . .
F13 F 0.65532(9) 0.2246(3) 0.45510(17) 0.0850(10) Uani 1 1 d . . . . .
F14 F 0.58661(10) 0.3721(3) 0.42374(17) 0.0837(10) Uani 1 1 d . . . . .
F6 F 0.64891(11) 0.7143(3) 0.32366(18) 0.0978(12) Uani 1 1 d . . . . .
F2 F 0.52491(10) 0.1683(4) -0.17319(17) 0.0975(11) Uani 1 1 d . . . . .
F3 F 0.55549(11) -0.0756(4) -0.1224(2) 0.1053(12) Uani 1 1 d . . . . .
F9 F 0.53521(10) 1.0079(3) 0.1254(2) 0.1038(13) Uani 1 1 d . . . . .
N1 N 0.62336(10) 0.5427(4) 0.1381(2) 0.0488(10) Uani 1 1 d . . . . .
N2 N 0.55757(11) 0.4941(4) 0.1497(2) 0.0469(10) Uani 1 1 d . . . . .
H2 H 0.5369 0.5239 0.1597 0.056 Uiso 1 1 calc R U . . .
F8 F 0.58374(12) 1.1237(3) 0.2509(2) 0.1041(12) Uani 1 1 d . . . . .
F4 F 0.59897(11) -0.1081(3) 0.0225(2) 0.1028(12) Uani 1 1 d . . . . .
F12 F 0.70029(10) 0.2368(4) 0.3646(2) 0.1008(12) Uani 1 1 d . . . . .
F7 F 0.64054(13) 0.9710(3) 0.34984(19) 0.1179(15) Uani 1 1 d . . . . .
C8 C 0.61677(13) 0.4423(5) 0.0888(2) 0.0431(12) Uani 1 1 d . . . . .
C9 C 0.58209(13) 0.3638(4) 0.0713(2) 0.0432(12) Uani 1 1 d . . . . .
C12 C 0.57561(12) 0.2490(5) 0.0182(2) 0.0448(12) Uani 1 1 d . . . . .
C18 C 0.61859(14) 0.4635(4) 0.2664(2) 0.0450(12) Uani 1 1 d . . . . .
C29 C 0.59567(13) 0.7154(4) 0.2108(2) 0.0452(12) Uani 1 1 d . . . . .
C7 C 0.65029(13) 0.4418(5) 0.0588(2) 0.0485(12) Uani 1 1 d . . . . .
C23 C 0.59748(15) 0.4539(5) 0.3164(3) 0.0499(12) Uani 1 1 d . . . . .
C10 C 0.55138(13) 0.3992(5) 0.0994(2) 0.0432(11) Uani 1 1 d . . . . .
C11 C 0.51087(12) 0.3324(5) 0.0746(3) 0.0528(13) Uani 1 1 d . . . . .
H11A H 0.4976 0.3474 0.1104 0.079 Uiso 1 1 calc R U . . .
H11B H 0.5143 0.2374 0.0694 0.079 Uiso 1 1 calc R U . . .
H11C H 0.4947 0.3694 0.0281 0.079 Uiso 1 1 calc R U . . .
C20 C 0.66631(15) 0.3076(5) 0.3494(3) 0.0599(14) Uani 1 1 d . . . . .
C13 C 0.55346(14) 0.2606(5) -0.0548(3) 0.0526(13) Uani 1 1 d . . . . .
C28 C 0.56797(15) 0.8005(5) 0.1629(3) 0.0586(14) Uani 1 1 d . . . . .
C22 C 0.60932(16) 0.3772(5) 0.3794(3) 0.0575(14) Uani 1 1 d . . . . .
C2 C 0.67651(15) 0.5452(5) 0.0919(3) 0.0555(14) Uani 1 1 d . . . . .
C19 C 0.65328(14) 0.3860(5) 0.2865(3) 0.0515(13) Uani 1 1 d . . . . .
C17 C 0.59138(15) 0.1233(5) 0.0420(3) 0.0551(13) Uani 1 1 d . . . . .
C1 C 0.66010(13) 0.6180(5) 0.1438(3) 0.0594(14) Uani 1 1 d . . . . .
H1A H 0.6791 0.6157 0.1936 0.071 Uiso 1 1 calc R U . . .
H1B H 0.6539 0.7110 0.1289 0.071 Uiso 1 1 calc R U . . .
C21 C 0.64360(17) 0.3035(5) 0.3953(3) 0.0601(14) Uani 1 1 d . . . . .
C24 C 0.61941(15) 0.7800(5) 0.2730(3) 0.0592(14) Uani 1 1 d . . . . .
C14 C 0.54716(15) 0.1515(6) -0.1023(3) 0.0616(15) Uani 1 1 d . . . . .
C27 C 0.56325(17) 0.9345(5) 0.1751(3) 0.0672(16) Uani 1 1 d . . . . .
C16 C 0.58447(17) 0.0150(6) -0.0042(4) 0.0673(15) Uani 1 1 d . . . . .
C15 C 0.56229(17) 0.0294(6) -0.0767(4) 0.0671(16) Uani 1 1 d . . . . .
C26 C 0.5880(2) 0.9914(6) 0.2393(4) 0.0758(17) Uani 1 1 d . . . . .
C6 C 0.65916(14) 0.3604(6) 0.0073(3) 0.0648(15) Uani 1 1 d . . . . .
H6 H 0.6414 0.2926 -0.0169 0.078 Uiso 1 1 calc R U . . .
C25 C 0.61609(19) 0.9171(6) 0.2876(3) 0.0703(16) Uani 1 1 d . . . . .
C3 C 0.71197(16) 0.5668(6) 0.0766(3) 0.0751(17) Uani 1 1 d . . . . .
H3 H 0.7296 0.6359 0.0993 0.090 Uiso 1 1 calc R U . . .
B1 B 0.59950(16) 0.5564(5) 0.1923(3) 0.0450(14) Uani 1 1 d . . . . .
C5 C 0.69475(17) 0.3818(7) -0.0074(3) 0.0784(17) Uani 1 1 d . . . . .
H5 H 0.7013 0.3266 -0.0409 0.094 Uiso 1 1 calc R U . . .
C4 C 0.72026(18) 0.4828(8) 0.0266(4) 0.087(2) Uani 1 1 d . . . . .
H4 H 0.7440 0.4954 0.0158 0.105 Uiso 1 1 calc R U . . .
C30 C 0.7128(3) -0.0873(11) 0.6563(5) 0.144(3) Uani 1 1 d . U . . .
H30 H 0.6911 -0.1545 0.6467 0.173 Uiso 1 1 calc R U . . .

loop_
_atom_site_aniso_label
_atom_site_aniso_U_11
_atom_site_aniso_U_22
_atom_site_aniso_U_33
_atom_site_aniso_U_23
_atom_site_aniso_U_13
_atom_site_aniso_U_12
Cl2 0.161(2) 0.209(3) 0.154(2) 0.090(2) 0.0809(18) 0.0491(18)
F1 0.086(2) 0.071(2) 0.0504(18) 0.0114(16) 0.0128(15) 0.0014(17)
F15 0.079(2) 0.091(2) 0.069(2) 0.0190(17) 0.0435(17) 0.0329(17)
F5 0.083(2) 0.080(2) 0.059(2) 0.0114(17) 0.0205(17) 0.0189(16)
Cl3 0.165(2) 0.201(3) 0.160(2) -0.033(2) -0.0292(19) 0.073(2)
F11 0.0642(18) 0.111(2) 0.080(2) 0.0235(19) 0.0405(18) 0.0276(17)
Cl1 0.240(3) 0.241(3) 0.114(2) -0.034(2) 0.045(2) 0.014(3)
F10 0.095(2) 0.0654(19) 0.066(2) 0.0124(17) -0.0109(18) -0.0091(17)
F13 0.108(2) 0.082(2) 0.060(2) 0.0232(18) 0.0207(18) 0.0076(18)
F14 0.115(3) 0.086(2) 0.068(2) 0.0155(18) 0.054(2) 0.0084(19)
F6 0.112(2) 0.070(2) 0.071(2) -0.0032(18) -0.026(2) -0.0076(18)
F2 0.113(3) 0.122(3) 0.051(2) -0.0223(19) 0.0167(19) -0.014(2)
F3 0.135(3) 0.094(3) 0.102(3) -0.053(2) 0.060(2) -0.018(2)
F9 0.092(2) 0.064(2) 0.141(3) 0.031(2) 0.019(2) 0.0097(18)
N1 0.048(2) 0.056(2) 0.040(2) -0.002(2) 0.0115(19) -0.0104(19)
N2 0.048(2) 0.049(2) 0.047(2) -0.004(2) 0.0197(19) -0.0012(19)
F8 0.156(3) 0.051(2) 0.124(3) -0.0138(19) 0.071(3) -0.0050(19)
F4 0.134(3) 0.060(2) 0.125(3) 0.000(2) 0.058(2) 0.022(2)
F12 0.083(2) 0.121(3) 0.099(3) 0.039(2) 0.0302(19) 0.048(2)
F7 0.191(4) 0.080(2) 0.062(2) -0.0297(19) 0.014(2) -0.042(2)
C8 0.042(3) 0.054(3) 0.031(3) 0.005(2) 0.009(2) -0.003(2)
C9 0.044(3) 0.049(3) 0.036(3) -0.005(2) 0.012(2) -0.007(2)
C12 0.046(3) 0.054(3) 0.040(3) -0.005(3) 0.021(2) -0.007(2)
C18 0.054(3) 0.046(3) 0.039(3) -0.010(2) 0.022(2) -0.006(2)
C29 0.048(3) 0.048(3) 0.038(3) -0.004(2) 0.013(2) -0.010(2)
C7 0.047(3) 0.072(3) 0.029(3) 0.004(3) 0.016(2) -0.005(3)
C23 0.058(3) 0.047(3) 0.047(3) -0.002(3) 0.021(3) 0.007(3)
C10 0.046(3) 0.044(3) 0.038(3) -0.001(2) 0.011(2) 0.001(2)
C11 0.045(3) 0.052(3) 0.065(3) -0.008(3) 0.022(2) -0.006(2)
C20 0.046(3) 0.060(3) 0.068(4) 0.011(3) 0.012(3) 0.013(3)
C13 0.057(3) 0.059(3) 0.044(3) 0.002(3) 0.020(3) 0.006(3)
C28 0.059(3) 0.056(4) 0.052(3) -0.005(3) 0.007(3) -0.015(3)
C22 0.075(4) 0.063(3) 0.046(3) -0.001(3) 0.035(3) -0.004(3)
C2 0.059(3) 0.075(4) 0.035(3) 0.009(3) 0.019(3) -0.006(3)
C19 0.044(3) 0.066(3) 0.049(3) 0.000(3) 0.021(3) 0.007(3)
C17 0.064(3) 0.057(3) 0.049(3) -0.005(3) 0.024(3) 0.006(3)
C1 0.048(3) 0.070(3) 0.058(3) -0.002(3) 0.014(3) -0.020(3)
C21 0.074(4) 0.053(3) 0.051(4) 0.012(3) 0.017(3) -0.002(3)
C24 0.073(3) 0.057(3) 0.041(3) 0.006(3) 0.011(3) -0.002(3)
C14 0.064(3) 0.089(4) 0.032(3) -0.013(3) 0.017(3) -0.015(3)
C27 0.071(4) 0.049(3) 0.081(4) 0.023(3) 0.024(3) 0.010(3)
C16 0.073(4) 0.058(4) 0.078(5) -0.001(3) 0.035(3) 0.011(3)
C15 0.079(4) 0.061(4) 0.071(4) -0.027(4) 0.036(3) -0.009(3)
C26 0.106(5) 0.045(4) 0.088(5) -0.003(4) 0.048(4) -0.005(3)
C6 0.048(3) 0.101(4) 0.050(3) -0.005(3) 0.022(3) -0.011(3)
C25 0.094(4) 0.059(4) 0.058(4) -0.013(3) 0.025(3) -0.018(3)
C3 0.055(3) 0.106(5) 0.067(4) -0.005(4) 0.023(3) -0.024(3)
B1 0.048(3) 0.050(3) 0.038(3) -0.002(3) 0.015(3) -0.003(3)
C5 0.062(4) 0.122(5) 0.059(4) -0.006(4) 0.031(3) 0.000(4)
C4 0.060(4) 0.141(6) 0.072(4) 0.003(4) 0.037(3) -0.019(4)
C30 0.121(5) 0.197(7) 0.116(6) 0.012(6) 0.041(5) 0.030(5)

loop_
_atom_type_symbol
_atom_type_description
_atom_type_scat_dispersion_real
_atom_type_scat_dispersion_imag
_atom_type_scat_source
C C 0.0033 0.0016 'International Tables Vol C Tables 4.2.6.8 and 6.1.1.4'
H H 0.0000 0.0000 'International Tables Vol C Tables 4.2.6.8 and 6.1.1.4'
B B 0.0013 0.0007 'International Tables Vol C Tables 4.2.6.8 and 6.1.1.4'
Cl Cl 0.1484 0.1585 'International Tables Vol C Tables 4.2.6.8 and 6.1.1.4'
F F 0.0171 0.0103 'International Tables Vol C Tables 4.2.6.8 and 6.1.1.4'
N N 0.0061 0.0033 'International Tables Vol C Tables 4.2.6.8 and 6.1.1.4'

loop_
_geom_angle_atom_site_label_1
_geom_angle_atom_site_label_2
_geom_angle_atom_site_label_3
_geom_angle
_geom_angle_site_symmetry_1
_geom_angle_site_symmetry_3
_geom_angle_publ_flag
C8 N1 C1 112.0(4) . . ?
C8 N1 B1 122.6(4) . . ?
C1 N1 B1 124.4(4) . . ?
C10 N2 H2 117.6 . . ?
C10 N2 B1 124.8(4) . . ?
B1 N2 H2 117.6 . . ?
N1 C8 C9 121.4(4) . . ?
N1 C8 C7 107.9(4) . . ?
C9 C8 C7 130.6(4) . . ?
C8 C9 C12 121.2(4) . . ?
C8 C9 C10 119.1(4) . . ?
C10 C9 C12 119.5(4) . . ?
C13 C12 C9 122.9(4) . . ?
C13 C12 C17 116.6(4) . . ?
C17 C12 C9 120.5(4) . . ?
C23 C18 B1 118.7(4) . . ?
C19 C18 C23 112.7(4) . . ?
C19 C18 B1 128.6(4) . . ?
C28 C29 B1 122.4(4) . . ?
C24 C29 C28 112.7(4) . . ?
C24 C29 B1 124.9(4) . . ?
C2 C7 C8 108.1(4) . . ?
C2 C7 C6 119.3(4) . . ?
C6 C7 C8 132.6(5) . . ?
F15 C23 C18 118.5(4) . . ?
F15 C23 C22 116.6(5) . . ?
C22 C23 C18 124.9(5) . . ?
N2 C10 C9 120.2(4) . . ?
N2 C10 C11 117.5(4) . . ?
C9 C10 C11 122.2(4) . . ?
C10 C11 H11A 109.5 . . ?
C10 C11 H11B 109.5 . . ?
C10 C11 H11C 109.5 . . ?
H11A C11 H11B 109.5 . . ?
H11A C11 H11C 109.5 . . ?
H11B C11 H11C 109.5 . . ?
F12 C20 C19 120.3(5) . . ?
F12 C20 C21 120.7(5) . . ?
C21 C20 C19 119.1(5) . . ?
F1 C13 C12 119.3(4) . . ?
F1 C13 C14 119.1(4) . . ?
C12 C13 C14 121.6(5) . . ?
F10 C28 C29 119.7(4) . . ?
F10 C28 C27 115.0(5) . . ?
C27 C28 C29 125.2(5) . . ?
F14 C22 C23 120.7(5) . . ?
F14 C22 C21 120.1(5) . . ?
C21 C22 C23 119.1(5) . . ?
C7 C2 C1 108.9(4) . . ?
C3 C2 C7 121.5(5) . . ?
C3 C2 C1 129.6(5) . . ?
F11 C19 C18 119.7(4) . . ?
F11 C19 C20 116.0(4) . . ?
C18 C19 C20 124.4(5) . . ?
F5 C17 C12 119.7(4) . . ?
F5 C17 C16 118.3(5) . . ?
C16 C17 C12 122.0(5) . . ?
N1 C1 C2 103.0(4) . . ?
N1 C1 H1A 111.2 . . ?
N1 C1 H1B 111.2 . . ?
C2 C1 H1A 111.2 . . ?
C2 C1 H1B 111.2 . . ?
H1A C1 H1B 109.1 . . ?
F13 C21 C20 119.5(5) . . ?
F13 C21 C22 120.6(5) . . ?
C22 C21 C20 119.9(5) . . ?
F6 C24 C29 120.7(5) . . ?
F6 C24 C25 115.1(5) . . ?
C29 C24 C25 124.2(5) . . ?
F2 C14 C13 119.1(5) . . ?
F2 C14 C15 120.7(5) . . ?
C15 C14 C13 120.2(5) . . ?
F9 C27 C28 120.5(5) . . ?
F9 C27 C26 121.0(5) . . ?
C28 C27 C26 118.5(5) . . ?
F4 C16 C17 119.8(5) . . ?
F4 C16 C15 119.9(5) . . ?
C15 C16 C17 120.2(5) . . ?
F3 C15 C14 119.8(6) . . ?
F3 C15 C16 120.7(6) . . ?
C14 C15 C16 119.4(5) . . ?
F8 C26 C27 118.6(6) . . ?
C25 C26 F8 121.4(6) . . ?
C25 C26 C27 120.0(5) . . ?
C7 C6 H6 120.5 . . ?
C5 C6 C7 118.9(5) . . ?
C5 C6 H6 120.5 . . ?
F7 C25 C24 119.9(6) . . ?
C26 C25 F7 120.8(6) . . ?
C26 C25 C24 119.3(5) . . ?
C2 C3 H3 121.1 . . ?
C4 C3 C2 117.8(5) . . ?
C4 C3 H3 121.1 . . ?
N1 B1 N2 103.6(4) . . ?
N1 B1 C18 112.4(4) . . ?
N1 B1 C29 109.5(4) . . ?
N2 B1 C18 106.1(4) . . ?
N2 B1 C29 111.6(4) . . ?
C29 B1 C18 113.2(4) . . ?
C6 C5 H5 119.7 . . ?
C4 C5 C6 120.6(6) . . ?
C4 C5 H5 119.7 . . ?
C3 C4 H4 119.0 . . ?
C5 C4 C3 121.9(5) . . ?
C5 C4 H4 119.0 . . ?
Cl2 C30 H30 104.3 . . ?
Cl3 C30 Cl2 115.2(5) . . ?
Cl3 C30 Cl1 116.4(5) . . ?
Cl3 C30 H30 104.3 . . ?
Cl1 C30 Cl2 110.9(6) . . ?
Cl1 C30 H30 104.3 . . ?

loop_
_geom_bond_atom_site_label_1
_geom_bond_atom_site_label_2
_geom_bond_distance
_geom_bond_site_symmetry_2
_geom_bond_publ_flag
Cl2 C30 1.724(9) . ?
F1 C13 1.331(5) . ?
F15 C23 1.355(5) . ?
F5 C17 1.340(5) . ?
Cl3 C30 1.629(8) . ?
F11 C19 1.352(5) . ?
Cl1 C30 1.712(9) . ?
F10 C28 1.355(5) . ?
F13 C21 1.340(6) . ?
F14 C22 1.344(5) . ?
F6 C24 1.333(5) . ?
F2 C14 1.340(5) . ?
F3 C15 1.334(6) . ?
F9 C27 1.338(6) . ?
N1 C8 1.343(6) . ?
N1 C1 1.459(5) . ?
N1 B1 1.540(7) . ?
N2 H2 0.8600 . ?
N2 C10 1.316(5) . ?
N2 B1 1.554(6) . ?
F8 C26 1.349(6) . ?
F4 C16 1.357(6) . ?
F12 C20 1.328(5) . ?
F7 C25 1.334(6) . ?
C8 C9 1.387(6) . ?
C8 C7 1.467(6) . ?
C9 C12 1.496(6) . ?
C9 C10 1.398(6) . ?
C12 C13 1.367(6) . ?
C12 C17 1.380(6) . ?
C18 C23 1.394(6) . ?
C18 C19 1.381(6) . ?
C18 B1 1.643(7) . ?
C29 C28 1.383(6) . ?
C29 C24 1.371(6) . ?
C29 B1 1.633(7) . ?
C7 C2 1.384(6) . ?
C7 C6 1.390(7) . ?
C23 C22 1.375(7) . ?
C10 C11 1.494(6) . ?
C11 H11A 0.9600 . ?
C11 H11B 0.9600 . ?
C11 H11C 0.9600 . ?
C20 C19 1.384(7) . ?
C20 C21 1.369(7) . ?
C13 C14 1.386(7) . ?
C28 C27 1.369(7) . ?
C22 C21 1.351(7) . ?
C2 C1 1.491(7) . ?
C2 C3 1.383(7) . ?
C17 C16 1.365(7) . ?
C1 H1A 0.9700 . ?
C1 H1B 0.9700 . ?
C24 C25 1.402(7) . ?
C14 C15 1.349(7) . ?
C27 C26 1.375(8) . ?
C16 C15 1.361(8) . ?
C26 C25 1.331(8) . ?
C6 H6 0.9300 . ?
C6 C5 1.381(7) . ?
C3 H3 0.9300 . ?
C3 C4 1.373(8) . ?
C5 H5 0.9300 . ?
C5 C4 1.359(8) . ?
C4 H4 0.9300 . ?
C30 H30 0.9800 . ?

loop_
_geom_torsion_atom_site_label_1
_geom_torsion_atom_site_label_2
_geom_torsion_atom_site_label_3
_geom_torsion_atom_site_label_4
_geom_torsion
_geom_torsion_site_symmetry_1
_geom_torsion_site_symmetry_2
_geom_torsion_site_symmetry_3
_geom_torsion_site_symmetry_4
_geom_torsion_publ_flag
F1 C13 C14 F2 1.7(7) . . . . ?
F1 C13 C14 C15 -176.4(5) . . . . ?
F15 C23 C22 F14 1.0(7) . . . . ?
F15 C23 C22 C21 179.0(4) . . . . ?
F5 C17 C16 F4 2.7(7) . . . . ?
F5 C17 C16 C15 -178.9(5) . . . . ?
F10 C28 C27 F9 1.6(7) . . . . ?
F10 C28 C27 C26 -178.3(5) . . . . ?
F14 C22 C21 F13 0.1(7) . . . . ?
F14 C22 C21 C20 179.0(5) . . . . ?
F6 C24 C25 F7 -2.4(8) . . . . ?
F6 C24 C25 C26 178.7(5) . . . . ?
F2 C14 C15 F3 0.8(8) . . . . ?
F2 C14 C15 C16 -179.4(5) . . . . ?
F9 C27 C26 F8 -0.8(8) . . . . ?
F9 C27 C26 C25 -179.0(5) . . . . ?
N1 C8 C9 C12 -177.8(4) . . . . ?
N1 C8 C9 C10 7.2(6) . . . . ?
N1 C8 C7 C2 -0.3(5) . . . . ?
N1 C8 C7 C6 179.3(5) . . . . ?
F8 C26 C25 F7 1.2(9) . . . . ?
F8 C26 C25 C24 -179.9(5) . . . . ?
F4 C16 C15 F3 -1.8(8) . . . . ?
F4 C16 C15 C14 178.3(5) . . . . ?
F12 C20 C19 F11 -0.4(7) . . . . ?
F12 C20 C19 C18 -179.5(4) . . . . ?
F12 C20 C21 F13 -1.8(8) . . . . ?
F12 C20 C21 C22 179.3(5) . . . . ?
C8 N1 C1 C2 -2.1(5) . . . . ?
C8 N1 B1 N2 -30.2(5) . . . . ?
C8 N1 B1 C18 83.9(5) . . . . ?
C8 N1 B1 C29 -149.4(4) . . . . ?
C8 C9 C12 C13 -96.0(5) . . . . ?
C8 C9 C12 C17 85.6(6) . . . . ?
C8 C9 C10 N2 -9.3(6) . . . . ?
C8 C9 C10 C11 170.9(4) . . . . ?
C8 C7 C2 C1 -1.1(5) . . . . ?
C8 C7 C2 C3 177.6(4) . . . . ?
C8 C7 C6 C5 -177.1(5) . . . . ?
C9 C8 C7 C2 176.7(4) . . . . ?
C9 C8 C7 C6 -3.8(8) . . . . ?
C9 C12 C13 F1 -0.6(7) . . . . ?
C9 C12 C13 C14 -178.4(4) . . . . ?
C9 C12 C17 F5 -2.5(7) . . . . ?
C9 C12 C17 C16 176.9(5) . . . . ?
C12 C9 C10 N2 175.6(4) . . . . ?
C12 C9 C10 C11 -4.2(6) . . . . ?
C12 C13 C14 F2 179.4(4) . . . . ?
C12 C13 C14 C15 1.4(8) . . . . ?
C12 C17 C16 F4 -176.8(4) . . . . ?
C12 C17 C16 C15 1.7(8) . . . . ?
C18 C23 C22 F14 -178.7(4) . . . . ?
C18 C23 C22 C21 -0.7(8) . . . . ?
C29 C28 C27 F9 -179.4(5) . . . . ?
C29 C28 C27 C26 0.7(8) . . . . ?
C29 C24 C25 F7 179.9(5) . . . . ?
C29 C24 C25 C26 1.0(9) . . . . ?
C7 C8 C9 C12 5.6(7) . . . . ?
C7 C8 C9 C10 -169.4(4) . . . . ?
C7 C2 C1 N1 1.9(5) . . . . ?
C7 C2 C3 C4 0.6(8) . . . . ?
C7 C6 C5 C4 -1.5(8) . . . . ?
C23 C18 C19 F11 -179.6(4) . . . . ?
C23 C18 C19 C20 -0.5(7) . . . . ?
C23 C18 B1 N1 -172.8(4) . . . . ?
C23 C18 B1 N2 -60.2(5) . . . . ?
C23 C18 B1 C29 62.6(5) . . . . ?
C23 C22 C21 F13 -177.9(4) . . . . ?
C23 C22 C21 C20 1.0(8) . . . . ?
C10 N2 B1 N1 28.7(6) . . . . ?
C10 N2 B1 C18 -89.9(5) . . . . ?
C10 N2 B1 C29 146.4(4) . . . . ?
C10 C9 C12 C13 79.0(6) . . . . ?
C10 C9 C12 C17 -99.4(5) . . . . ?
C13 C12 C17 F5 178.9(4) . . . . ?
C13 C12 C17 C16 -1.6(7) . . . . ?
C13 C14 C15 F3 178.8(5) . . . . ?
C13 C14 C15 C16 -1.3(8) . . . . ?
C28 C29 C24 F6 -177.1(5) . . . . ?
C28 C29 C24 C25 0.4(7) . . . . ?
C28 C29 B1 N1 78.6(5) . . . . ?
C28 C29 B1 N2 -35.6(6) . . . . ?
C28 C29 B1 C18 -155.2(4) . . . . ?
C28 C27 C26 F8 179.1(5) . . . . ?
C28 C27 C26 C25 0.9(9) . . . . ?
C2 C7 C6 C5 2.4(7) . . . . ?
C2 C3 C4 C5 0.4(9) . . . . ?
C19 C18 C23 F15 -179.3(4) . . . . ?
C19 C18 C23 C22 0.5(7) . . . . ?
C19 C18 B1 N1 4.6(6) . . . . ?
C19 C18 B1 N2 117.2(5) . . . . ?
C19 C18 B1 C29 -120.1(5) . . . . ?
C19 C20 C21 F13 177.9(4) . . . . ?
C19 C20 C21 C22 -1.0(8) . . . . ?
C17 C12 C13 F1 177.8(4) . . . . ?
C17 C12 C13 C14 0.1(7) . . . . ?
C17 C16 C15 F3 179.7(5) . . . . ?
C17 C16 C15 C14 -0.1(8) . . . . ?
C1 N1 C8 C9 -175.7(4) . . . . ?
C1 N1 C8 C7 1.6(5) . . . . ?
C1 N1 B1 N2 162.5(4) . . . . ?
C1 N1 B1 C18 -83.3(5) . . . . ?
C1 N1 B1 C29 43.3(5) . . . . ?
C1 C2 C3 C4 179.0(5) . . . . ?
C21 C20 C19 F11 180.0(4) . . . . ?
C21 C20 C19 C18 0.8(8) . . . . ?
C24 C29 C28 F10 177.7(4) . . . . ?
C24 C29 C28 C27 -1.3(8) . . . . ?
C24 C29 B1 N1 -100.0(5) . . . . ?
C24 C29 B1 N2 145.9(5) . . . . ?
C24 C29 B1 C18 26.2(7) . . . . ?
C27 C26 C25 F7 179.5(5) . . . . ?
C27 C26 C25 C24 -1.6(9) . . . . ?
C6 C7 C2 C1 179.3(4) . . . . ?
C6 C7 C2 C3 -2.0(7) . . . . ?
C6 C5 C4 C3 0.1(9) . . . . ?
C3 C2 C1 N1 -176.7(5) . . . . ?
B1 N1 C8 C9 15.6(6) . . . . ?
B1 N1 C8 C7 -167.1(4) . . . . ?
B1 N1 C1 C2 166.3(4) . . . . ?
B1 N2 C10 C9 -11.5(7) . . . . ?
B1 N2 C10 C11 168.4(4) . . . . ?
B1 C18 C23 F15 -1.5(6) . . . . ?
B1 C18 C23 C22 178.2(4) . . . . ?
B1 C18 C19 F11 2.9(7) . . . . ?
B1 C18 C19 C20 -178.0(5) . . . . ?
B1 C29 C28 F10 -1.0(7) . . . . ?
B1 C29 C28 C27 -180.0(5) . . . . ?
B1 C29 C24 F6 1.5(8) . . . . ?
B1 C29 C24 C25 179.1(5) . . . . ?
